data_7123114
loop_
_publ_author_name
'Lan, Wenlong'
'Valverde-Mu\~noz, Francisco Javier'
'Hao, Xiaoyun'
'Dou, Yong'
'Mu\~noz, Carmen'
'Zhou, Zhen'
'Liu, Hui'
'Liu, Qingyun'
'Real Cabezos, Jos\'e Antonio A'
'Zhang, Daopeng'

_publ_section_title
;
 Unprecedented hetero-bimetallic three-dimensional spin crossover
 coordination polymer based on the tetrahedral [Hg(SeCN)4]2- building
 block
;
_journal_name_full 'Chemical Communications'
_journal_paper_doi 10.1039/C9CC01291E
_journal_year 2019
_chemical_formula_moiety 'C16 H12 Fe Hg N6 Se4'
_chemical_formula_sum 'C16 H12 Fe Hg N6 Se4'
_chemical_formula_weight 860.60
_space_group_crystal_system orthorhombic
_space_group_IT_number 70
_space_group_name_Hall '-F 2uv 2vw'
_space_group_name_H-M_alt 'F d d d'
_symmetry_space_group_name_Hall '-F 2uv 2vw'
_symmetry_space_group_name_H-M 'F d d d :2'
_atom_sites_solution_hydrogens difmap
_audit_creation_method SHELXL-2014/7
_audit_update_record
;
2019-03-04 deposited with the CCDC.    2019-03-07 downloaded from the CCDC.
;
_cell_angle_alpha 90
_cell_angle_beta 90
_cell_angle_gamma 90
_cell_formula_units_Z 16
_cell_length_a 13.2273(5)
_cell_length_b 20.9742(10)
_cell_length_c 36.5434(10)
_cell_measurement_reflns_used 2054
_cell_measurement_temperature 293(2)
_cell_measurement_theta_max 26.712
_cell_measurement_theta_min 2.651
_cell_volume 10138.3(7)
_computing_cell_refinement 'SAINT-Plus (Bruker, 2001)'
_computing_data_collection 'APEX2 (Bruker, 2004)'
_computing_data_reduction SAINT-Plus
_computing_molecular_graphics 'SHELXL(Sheldrick, 2014)'
_computing_publication_material SHELXL
_computing_structure_refinement 'SHELXL-2014/7 (Sheldrick, 2014)'
_computing_structure_solution 'SHELXL-2014/7 (Sheldrick, 2014)'
_diffrn_ambient_temperature 293(2)
_diffrn_measured_fraction_theta_full 0.998
_diffrn_measured_fraction_theta_max 0.998
_diffrn_measurement_device_type 'Bruker APEX II CCD area-detector'
_diffrn_measurement_method '\f and \w scans'
_diffrn_radiation_type MoK\a
_diffrn_radiation_wavelength 0.71073
_diffrn_reflns_av_R_equivalents 0.0378
_diffrn_reflns_av_unetI/netI 0.0241
_diffrn_reflns_Laue_measured_fraction_full 0.998
_diffrn_reflns_Laue_measured_fraction_max 0.998
_diffrn_reflns_limit_h_max 15
_diffrn_reflns_limit_h_min -15
_diffrn_reflns_limit_k_max 24
_diffrn_reflns_limit_k_min -14
_diffrn_reflns_limit_l_max 43
_diffrn_reflns_limit_l_min -43
_diffrn_reflns_number 15013
_diffrn_reflns_point_group_measured_fraction_full 0.998
_diffrn_reflns_point_group_measured_fraction_max 0.998
_diffrn_reflns_theta_full 25.010
_diffrn_reflns_theta_max 25.010
_diffrn_reflns_theta_min 3.276
_diffrn_source 'fine-focus sealed tube'
_exptl_absorpt_coefficient_mu 12.379
_exptl_absorpt_correction_T_max 0.214
_exptl_absorpt_correction_T_min 0.135
_exptl_absorpt_correction_type multi-scan
_exptl_absorpt_process_details sadabs
_exptl_crystal_colour yellow
_exptl_crystal_density_diffrn 2.255
_exptl_crystal_description block
_exptl_crystal_F_000 6272
_exptl_crystal_size_max 0.270
_exptl_crystal_size_mid 0.210
_exptl_crystal_size_min 0.180
_refine_diff_density_max 1.384
_refine_diff_density_min -2.092
_refine_diff_density_rms 0.191
_refine_ls_extinction_method none
_refine_ls_goodness_of_fit_ref 1.001
_refine_ls_hydrogen_treatment constr
_refine_ls_matrix_type full
_refine_ls_number_parameters 128
_refine_ls_number_reflns 2241
_refine_ls_number_restraints 1
_refine_ls_restrained_S_all 1.004
_refine_ls_R_factor_all 0.0605
_refine_ls_R_factor_gt 0.0483
_refine_ls_shift/su_max 0.001
_refine_ls_shift/su_mean 0.000
_refine_ls_structure_factor_coef Fsqd
_refine_ls_weighting_details 'w=1/[\s^2^(Fo^2^)+(0.0876P)^2^+441.9929P] where P=(Fo^2^+2Fc^2^)/3'
_refine_ls_weighting_scheme calc
_refine_ls_wR_factor_gt 0.1432
_refine_ls_wR_factor_ref 0.1526
_reflns_Friedel_coverage 0.000
_reflns_number_gt 1827
_reflns_number_total 2241
_reflns_threshold_expression 'I > 2\s(I)'
_cod_data_source_file c9cc01291e2.cif
_cod_data_source_block se-bpert
_cod_database_code 7123114
_shelx_shelxl_version_number 2014/7
_shelx_space_group_comment
;
The symmetry employed for this shelxl refinement is uniquely defined
by the following loop, which should always be used as a source of
symmetry information in preference to the above space-group names.
They are only intended as comments.
;
_shelx_estimated_absorpt_t_min 0.135
_shelx_estimated_absorpt_t_max 0.214

loop_
_space_group_symop_operation_xyz
'x, y, z'
'-x+3/4, -y+3/4, z'
'-x+3/4, y, -z+3/4'
'x, -y+3/4, -z+3/4'
'x, y+1/2, z+1/2'
'-x+3/4, -y+5/4, z+1/2'
'-x+3/4, y+1/2, -z+5/4'
'x, -y+5/4, -z+5/4'
'x+1/2, y, z+1/2'
'-x+5/4, -y+3/4, z+1/2'
'-x+5/4, y, -z+5/4'
'x+1/2, -y+3/4, -z+5/4'
'x+1/2, y+1/2, z'
'-x+5/4, -y+5/4, z'
'-x+5/4, y+1/2, -z+3/4'
'x+1/2, -y+5/4, -z+3/4'
'-x, -y, -z'
'x-3/4, y-3/4, -z'
'x-3/4, -y, z-3/4'
'-x, y-3/4, z-3/4'
'-x, -y+1/2, -z+1/2'
'x-3/4, y-1/4, -z+1/2'
'x-3/4, -y+1/2, z-1/4'
'-x, y-1/4, z-1/4'
'-x+1/2, -y, -z+1/2'
'x-1/4, y-3/4, -z+1/2'
'x-1/4, -y, z-1/4'
'-x+1/2, y-3/4, z-1/4'
'-x+1/2, -y+1/2, -z'
'x-1/4, y-1/4, -z'
'x-1/4, -y+1/2, z-3/4'
'-x+1/2, y-1/4, z-3/4'

loop_
_atom_site_label
_atom_site_type_symbol
_atom_site_fract_x
_atom_site_fract_y
_atom_site_fract_z
_atom_site_U_iso_or_equiv
_atom_site_adp_type
_atom_site_occupancy
_atom_site_site_symmetry_order
_atom_site_calc_flag
_atom_site_refinement_flags_posn
_atom_site_refinement_flags_adp
_atom_site_refinement_flags_occupancy
Fe1 Fe 0.6250 0.45711(9) 0.1250 0.0288(4) Uani 1 2 d S T P
Hg1 Hg 0.3750 0.3750 0.00522(2) 0.0527(3) Uani 1 2 d S TU P
Se1 Se 0.44429(11) 0.28657(7) 0.05182(3) 0.0642(4) Uani 1 1 d . U .
Se2 Se 0.53836(10) 0.39549(8) -0.03247(4) 0.0775(5) Uani 1 1 d . . .
N1 N 0.5525(6) 0.3838(4) 0.0944(2) 0.0386(18) Uani 1 1 d . . .
N2 N 0.4466(6) 0.4721(4) -0.0914(2) 0.042(2) Uani 1 1 d . . .
N3 N 0.7510(5) 0.4571(4) 0.0860(2) 0.0331(17) Uani 1 1 d . . .
C1 C 0.5103(7) 0.3468(5) 0.0777(2) 0.037(2) Uani 1 1 d . . .
C2 C 0.4803(7) 0.4425(5) -0.0680(3) 0.042(2) Uani 1 1 d . . .
C3 C 0.7366(7) 0.4536(5) 0.0496(2) 0.034(2) Uani 1 1 d . . .
H3 H 0.6708 0.4505 0.0409 0.040 Uiso 1 1 d R U .
C4 C 0.8146(8) 0.4543(5) 0.0254(2) 0.042(2) Uani 1 1 d . . .
H4 H 0.8006 0.4496 0.0007 0.050 Uiso 1 1 d R U .
C5 C 0.9284(7) 0.4657(6) 0.0728(3) 0.049(3) Uani 1 1 d . . .
H5 H 0.9939 0.4701 0.0817 0.059 Uiso 1 1 d R U .
C6 C 0.8477(7) 0.4624(6) 0.0975(3) 0.049(3) Uani 1 1 d . . .
H6 H 0.8605 0.4648 0.1225 0.059 Uiso 1 1 d R U .
C7 C 0.9124(8) 0.4619(5) 0.0362(3) 0.038(2) Uani 1 1 d . . .
C8 C 0.9985(9) 0.4671(6) 0.0092(3) 0.052(3) Uani 1 1 d . . .
H8A H 0.9909 0.4346 -0.0095 0.063 Uiso 1 1 d R U .
H8B H 1.0620 0.4595 0.0217 0.063 Uiso 1 1 d R U .

loop_
_atom_site_aniso_label
_atom_site_aniso_U_11
_atom_site_aniso_U_22
_atom_site_aniso_U_33
_atom_site_aniso_U_23
_atom_site_aniso_U_13
_atom_site_aniso_U_12
Fe1 0.0253(9) 0.0384(10) 0.0229(8) 0.000 0.0044(7) 0.000
Hg1 0.0563(4) 0.0747(5) 0.0270(3) 0.000 0.000 -0.0202(3)
Se1 0.0842(9) 0.0577(8) 0.0506(7) -0.0079(5) 0.0015(6) -0.0114(7)
Se2 0.0452(7) 0.1098(12) 0.0774(9) 0.0585(9) 0.0028(6) 0.0029(7)
N1 0.041(4) 0.042(5) 0.034(4) -0.010(4) -0.005(3) -0.007(4)
N2 0.034(4) 0.052(5) 0.042(5) 0.014(4) 0.005(4) 0.005(4)
N3 0.027(4) 0.041(4) 0.031(4) 0.000(3) 0.003(3) -0.001(3)
C1 0.036(5) 0.045(6) 0.030(4) 0.008(4) 0.011(4) 0.007(4)
C2 0.029(5) 0.051(6) 0.048(6) 0.009(5) 0.012(4) -0.003(4)
C3 0.030(5) 0.043(5) 0.028(4) 0.003(4) 0.003(4) 0.004(4)
C4 0.055(6) 0.050(6) 0.021(4) 0.007(4) 0.007(4) 0.004(5)
C5 0.020(5) 0.070(7) 0.057(7) 0.001(6) 0.003(4) 0.002(5)
C6 0.030(5) 0.084(8) 0.033(5) 0.001(5) 0.004(4) 0.002(5)
C7 0.040(5) 0.035(5) 0.040(5) 0.006(4) 0.021(4) 0.002(4)
C8 0.045(6) 0.049(6) 0.063(7) 0.010(5) 0.028(5) 0.007(5)

loop_
_atom_type_symbol
_atom_type_description
_atom_type_scat_dispersion_real
_atom_type_scat_dispersion_imag
_atom_type_scat_source
C C 0.0033 0.0016 'International Tables Vol C Tables 4.2.6.8 and 6.1.1.4'
H H 0.0000 0.0000 'International Tables Vol C Tables 4.2.6.8 and 6.1.1.4'
N N 0.0061 0.0033 'International Tables Vol C Tables 4.2.6.8 and 6.1.1.4'
Se Se -0.0929 2.2259 'International Tables Vol C Tables 4.2.6.8 and 6.1.1.4'
Fe Fe 0.3463 0.8444 'International Tables Vol C Tables 4.2.6.8 and 6.1.1.4'
Hg Hg -2.3894 9.2266 'International Tables Vol C Tables 4.2.6.8 and 6.1.1.4'

loop_
_geom_angle_atom_site_label_1
_geom_angle_atom_site_label_2
_geom_angle_atom_site_label_3
_geom_angle
_geom_angle_site_symmetry_1
_geom_angle_site_symmetry_3
N1 Fe1 N1 87.6(5) . 11_554
N1 Fe1 N2 176.8(3) . 19_666
N1 Fe1 N2 89.9(3) 11_554 19_666
N1 Fe1 N2 89.9(3) . 17_665
N1 Fe1 N2 176.8(3) 11_554 17_665
N2 Fe1 N2 92.6(5) 19_666 17_665
N1 Fe1 N3 90.0(3) . .
N1 Fe1 N3 90.0(3) 11_554 .
N2 Fe1 N3 92.1(3) 19_666 .
N2 Fe1 N3 87.9(3) 17_665 .
N1 Fe1 N3 90.0(3) . 11_554
N1 Fe1 N3 90.0(3) 11_554 11_554
N2 Fe1 N3 87.9(3) 19_666 11_554
N2 Fe1 N3 92.1(3) 17_665 11_554
N3 Fe1 N3 180.0(4) . 11_554
Se2 Hg1 Se2 115.98(7) . 2
Se2 Hg1 Se1 99.61(4) . .
Se2 Hg1 Se1 120.45(5) 2 .
Se2 Hg1 Se1 120.45(5) . 2
Se2 Hg1 Se1 99.61(4) 2 2
Se1 Hg1 Se1 101.08(6) . 2
C1 Se1 Hg1 90.8(3) . .
C2 Se2 Hg1 96.8(3) . .
C1 N1 Fe1 176.8(8) . .
C2 N2 Fe1 166.6(9) . 17_665
C3 N3 C6 116.5(8) . .
C3 N3 Fe1 122.3(6) . .
C6 N3 Fe1 121.2(6) . .
N1 C1 Se1 178.8(10) . .
N2 C2 Se2 177.5(9) . .
N3 C3 C4 122.3(9) . .
N3 C3 H3 118.6 . .
C4 C3 H3 119.1 . .
C3 C4 C7 122.3(9) . .
C3 C4 H4 118.7 . .
C7 C4 H4 119.0 . .
C7 C5 C6 120.9(9) . .
C7 C5 H5 119.8 . .
C6 C5 H5 119.3 . .
N3 C6 C5 121.7(9) . .
N3 C6 H6 118.8 . .
C5 C6 H6 119.4 . .
C5 C7 C4 116.2(8) . .
C5 C7 C8 121.6(10) . .
C4 C7 C8 122.2(10) . .
C7 C8 C8 111.7(11) . 17_765
C7 C8 H8A 109.4 . .
C8 C8 H8A 109.1 17_765 .
C7 C8 H8B 109.2 . .
C8 C8 H8B 109.4 17_765 .
H8A C8 H8B 108.0 . .

loop_
_geom_bond_atom_site_label_1
_geom_bond_atom_site_label_2
_geom_bond_distance
_geom_bond_site_symmetry_2
Fe1 N1 2.129(8) .
Fe1 N1 2.130(8) 11_554
Fe1 N2 2.147(8) 19_666
Fe1 N2 2.147(8) 17_665
Fe1 N3 2.193(7) .
Fe1 N3 2.193(7) 11_554
Hg1 Se2 2.5982(13) .
Hg1 Se2 2.5983(13) 2
Hg1 Se1 2.6795(15) .
Hg1 Se1 2.6795(15) 2
Se1 C1 1.804(11) .
Se2 C2 1.803(11) .
N1 C1 1.133(13) .
N2 C2 1.146(13) .
N2 Fe1 2.147(8) 17_665
N3 C3 1.344(11) .
N3 C6 1.352(13) .
C3 C4 1.360(13) .
C3 H3 0.9300 .
C4 C7 1.362(15) .
C4 H4 0.9300 .
C5 C7 1.355(15) .
C5 C6 1.399(14) .
C5 H5 0.9300 .
C6 H6 0.9300 .
C7 C8 1.513(13) .
C8 C8 1.53(2) 17_765
C8 H8A 0.9700 .
C8 H8B 0.9700 .
